data_4001516
loop_
_publ_author_name
'Prakash, M. Jaya'
'Radhakrishnan, T. P.'

_publ_section_title
;
 Second Harmonic Generation from a Homologous Series of Molecular
 Crystals: Impact of Supramolecular Interactions
;
_journal_issue 13
_journal_name_full 'Chemistry of Materials'
_journal_page_first 2943
_journal_paper_doi 10.1021/cm052607q
_journal_volume 18
_journal_year 2006
_chemical_formula_sum 'C12 H19 N3 O4'
_chemical_formula_weight 269.30
_chemical_name_systematic 'N-(2-aminoethyl)-4-nitroaniline butyric acid (salt)'
_space_group_IT_number 7
_symmetry_cell_setting monoclinic
_symmetry_space_group_name_Hall 'P -2yc'
_symmetry_space_group_name_H-M 'P 1 c 1'
_atom_sites_solution_hydrogens geom
_atom_sites_solution_primary direct
_atom_sites_solution_secondary difmap
_audit_creation_method SHELXL-97
_cell_angle_alpha 90.00
_cell_angle_beta 99.521(2)
_cell_angle_gamma 90.00
_cell_formula_units_Z 2
_cell_length_a 4.8677(5)
_cell_length_b 12.5586(13)
_cell_length_c 11.3875(12)
_cell_measurement_temperature 298(2)
_cell_volume 686.55(12)
_computing_structure_refinement 'SHELXL-97 (Sheldrick, 1997)'
_computing_structure_solution 'SHELXS-97 (Sheldrick, 1990)'
_diffrn_ambient_temperature 298(2)
_diffrn_measured_fraction_theta_full 0.962
_diffrn_measured_fraction_theta_max 0.962
_diffrn_radiation_monochromator graphite
_diffrn_radiation_source 'fine-focus sealed tube'
_diffrn_radiation_type MoK\a
_diffrn_radiation_wavelength 0.71073
_diffrn_reflns_av_R_equivalents 0.0509
_diffrn_reflns_av_sigmaI/netI 0.0907
_diffrn_reflns_limit_h_max 6
_diffrn_reflns_limit_h_min -6
_diffrn_reflns_limit_k_max 16
_diffrn_reflns_limit_k_min -16
_diffrn_reflns_limit_l_max 14
_diffrn_reflns_limit_l_min -14
_diffrn_reflns_number 7727
_diffrn_reflns_theta_full 28.27
_diffrn_reflns_theta_max 28.27
_diffrn_reflns_theta_min 1.62
_exptl_absorpt_coefficient_mu 0.099
_exptl_absorpt_correction_T_max 0.9922
_exptl_absorpt_correction_T_min 0.7244
_exptl_absorpt_correction_type multi-scan
_exptl_absorpt_process_details 'SADABS-Bruker Nonius area detector scaling and absorption correction - V2.10'
_exptl_crystal_colour 'Dark Orange'
_exptl_crystal_density_diffrn 1.303
_exptl_crystal_density_method 'not measured'
_exptl_crystal_description Plate
_exptl_crystal_F_000 288
_exptl_crystal_size_max 0.19
_exptl_crystal_size_mid 0.14
_exptl_crystal_size_min 0.08
_refine_diff_density_max 0.171
_refine_diff_density_min -0.138
_refine_diff_density_rms 0.038
_refine_ls_abs_structure_details 'Flack H D (1983), Acta Cryst. A39, 876-881'
_refine_ls_abs_structure_Flack -1(2)
_refine_ls_extinction_method none
_refine_ls_goodness_of_fit_ref 1.028
_refine_ls_hydrogen_treatment mixed
_refine_ls_matrix_type full
_refine_ls_number_parameters 189
_refine_ls_number_reflns 3185
_refine_ls_number_restraints 2
_refine_ls_restrained_S_all 1.028
_refine_ls_R_factor_all 0.1562
_refine_ls_R_factor_gt 0.0596
_refine_ls_shift/su_max 0.000
_refine_ls_shift/su_mean 0.000
_refine_ls_structure_factor_coef Fsqd
_refine_ls_weighting_details 'calc w=1/[\s^2^(Fo^2^)+(0.0636P)^2^+0.0000P] where P=(Fo^2^+2Fc^2^)/3'
_refine_ls_weighting_scheme calc
_refine_ls_wR_factor_gt 0.1251
_refine_ls_wR_factor_ref 0.1519
_reflns_number_gt 1551
_reflns_number_total 3185
_reflns_threshold_expression >2sigma(I)
_cod_data_source_file cm052607qsi20051126_120337.cif
_cod_data_source_block AENA-but
_cod_depositor_comments
;
The following automatic conversions were performed:

'_symmetry_cell_setting' value 'Monoclinic' changed to 'monoclinic'
according to /home/saulius/struct/CIF-dictionaries/cif_core.dic
dictionary named 'cif_core.dic' version 2.4.1 from
2010-06-29.

'_exptl_absorpt_correction_type' value 'Multi-scan'
changed to 'multi-scan' according to
/home/saulius/struct/CIF-dictionaries/cif_core.dic dictionary named
'cif_core.dic' version 2.4.1 from 2010-06-29.

Automatic conversion script
Id: cif_fix_values 1715 2011-07-08 13:25:40Z adriana 
;
_cod_original_sg_symbol_H-M Pc
_cod_database_code 4001516

loop_
_symmetry_equiv_pos_as_xyz
'x, y, z'
'x, -y, z+1/2'

loop_
_atom_site_label
_atom_site_type_symbol
_atom_site_fract_x
_atom_site_fract_y
_atom_site_fract_z
_atom_site_U_iso_or_equiv
_atom_site_adp_type
_atom_site_occupancy
_atom_site_symmetry_multiplicity
_atom_site_calc_flag
_atom_site_refinement_flags
C12 C 0.1911(8) 0.6955(3) 1.0405(4) 0.0567(10) Uani 1 1 d .
H12A H 0.0715 0.7169 1.0966 0.068 Uiso 1 1 calc R
H12B H 0.3683 0.7317 1.0623 0.068 Uiso 1 1 calc R
N3 N 0.2368(7) 0.5782(3) 1.0491(3) 0.0458(8) Uani 1 1 d .
O2 O 0.4140(6) 0.4973(2) 0.7782(2) 0.0593(7) Uani 1 1 d .
O1 O 0.6880(5) 0.5073(2) 0.9526(2) 0.0590(7) Uani 1 1 d .
N1 N 0.7486(8) 1.0392(4) 0.6022(4) 0.0728(11) Uani 1 1 d .
C5 C 0.3355(8) 0.9058(3) 0.8068(4) 0.0592(11) Uani 1 1 d .
H5 H 0.2322 0.9243 0.8655 0.071 Uiso 1 1 calc R
C6 C 0.3636(7) 0.7997(3) 0.7779(3) 0.0502(10) Uani 1 1 d .
C8 C 0.6194(8) 0.4669(3) 0.8506(4) 0.0485(10) Uani 1 1 d .
C7 C 0.0612(9) 0.7285(3) 0.9182(4) 0.0635(11) Uani 1 1 d .
H7A H -0.1033 0.6853 0.8932 0.076 Uiso 1 1 calc R
H7B H 0.0015 0.8020 0.9205 0.076 Uiso 1 1 calc R
O4 O 0.7055(9) 1.1325(3) 0.6245(4) 0.1087(13) Uani 1 1 d .
O3 O 0.8950(8) 1.0111(3) 0.5312(4) 0.1008(12) Uani 1 1 d .
N2 N 0.2428(7) 0.7186(3) 0.8311(3) 0.0629(11) Uani 1 1 d .
C2 C 0.6528(9) 0.8534(4) 0.6382(4) 0.0632(12) Uani 1 1 d .
H2A H 0.7654 0.8358 0.5826 0.076 Uiso 1 1 calc R
C4 C 0.4603(9) 0.9845(4) 0.7488(4) 0.0669(12) Uani 1 1 d .
H4A H 0.4375 1.0558 0.7673 0.080 Uiso 1 1 calc R
C3 C 0.6160(8) 0.9574(4) 0.6651(4) 0.0566(11) Uani 1 1 d .
C1 C 0.5272(9) 0.7754(3) 0.6916(4) 0.0609(11) Uani 1 1 d .
H1 H 0.5498 0.7047 0.6706 0.073 Uiso 1 1 calc R
C9 C 0.7931(9) 0.3772(4) 0.8157(4) 0.0689(13) Uani 1 1 d .
H9A H 0.6696 0.3278 0.7671 0.083 Uiso 1 1 calc R
H9B H 0.9178 0.4063 0.7657 0.083 Uiso 1 1 calc R
C11 C 1.0998(12) 0.2169(4) 0.8772(6) 0.1060(19) Uani 1 1 d .
H11A H 0.9618 0.1701 0.8349 0.159 Uiso 1 1 calc R
H11B H 1.1931 0.1818 0.9475 0.159 Uiso 1 1 calc R
H11C H 1.2330 0.2352 0.8271 0.159 Uiso 1 1 calc R
C10 C 0.9614(15) 0.3162(4) 0.9118(5) 0.1021(18) Uani 1 1 d .
H10A H 0.8424 0.2967 0.9688 0.123 Uiso 1 1 calc R
H10B H 1.1050 0.3630 0.9525 0.123 Uiso 1 1 calc R
H2 H 0.081(8) 0.544(3) 1.015(3) 0.041(10) Uiso 1 1 d .
H1A H 0.301(8) 0.557(3) 1.128(4) 0.050(11) Uiso 1 1 d .
H3 H 0.282(9) 0.659(4) 0.813(4) 0.063(15) Uiso 1 1 d .
H4 H 0.395(10) 0.559(3) 1.005(4) 0.082(14) Uiso 1 1 d .

loop_
_atom_site_aniso_label
_atom_site_aniso_U_11
_atom_site_aniso_U_22
_atom_site_aniso_U_33
_atom_site_aniso_U_23
_atom_site_aniso_U_13
_atom_site_aniso_U_12
C12 0.063(3) 0.053(3) 0.059(2) 0.000(2) 0.022(2) -0.002(2)
N3 0.0432(19) 0.054(2) 0.0416(19) -0.0020(17) 0.0124(17) -0.0013(17)
O2 0.0608(16) 0.0582(18) 0.0577(16) -0.0119(13) 0.0065(14) 0.0084(14)
O1 0.0516(15) 0.0728(18) 0.0548(17) -0.0173(13) 0.0152(12) -0.0004(13)
N1 0.068(3) 0.075(3) 0.075(3) 0.018(2) 0.011(2) -0.002(2)
C5 0.058(3) 0.060(3) 0.061(3) -0.003(2) 0.017(2) 0.009(2)
C6 0.050(2) 0.046(3) 0.053(2) 0.008(2) 0.0041(18) 0.0045(19)
C8 0.047(2) 0.053(2) 0.050(2) -0.0047(19) 0.022(2) -0.0055(19)
C7 0.067(3) 0.057(3) 0.073(3) 0.010(2) 0.028(2) 0.008(2)
O4 0.120(3) 0.060(2) 0.152(4) 0.018(2) 0.037(3) -0.012(2)
O3 0.099(3) 0.116(3) 0.097(3) 0.033(2) 0.042(2) -0.004(2)
N2 0.078(3) 0.048(3) 0.068(3) 0.004(2) 0.0299(19) 0.011(2)
C2 0.070(3) 0.066(3) 0.057(3) 0.013(3) 0.019(2) 0.006(2)
C4 0.068(3) 0.048(3) 0.085(3) 0.003(2) 0.011(3) -0.002(2)
C3 0.051(2) 0.055(3) 0.063(3) 0.012(2) 0.007(2) 0.000(2)
C1 0.079(3) 0.053(3) 0.053(2) 0.000(2) 0.018(2) 0.008(2)
C9 0.068(3) 0.076(3) 0.063(3) -0.010(2) 0.011(2) 0.019(2)
C11 0.122(5) 0.091(4) 0.104(4) 0.001(3) 0.015(4) 0.031(3)
C10 0.138(5) 0.079(4) 0.094(4) 0.005(3) 0.034(4) 0.023(4)

loop_
_atom_type_symbol
_atom_type_description
_atom_type_scat_dispersion_real
_atom_type_scat_dispersion_imag
_atom_type_scat_source
C C 0.0033 0.0016 'International Tables Vol C Tables 4.2.6.8 and 6.1.1.4'
H H 0.0000 0.0000 'International Tables Vol C Tables 4.2.6.8 and 6.1.1.4'
N N 0.0061 0.0033 'International Tables Vol C Tables 4.2.6.8 and 6.1.1.4'
O O 0.0106 0.0060 'International Tables Vol C Tables 4.2.6.8 and 6.1.1.4'

loop_
_geom_angle_atom_site_label_1
_geom_angle_atom_site_label_2
_geom_angle_atom_site_label_3
_geom_angle
C7 C12 N3 111.8(3)
O3 N1 O4 123.7(5)
O3 N1 C3 118.5(4)
O4 N1 C3 117.8(4)
C4 C5 C6 120.4(4)
N2 C6 C5 123.0(4)
N2 C6 C1 119.1(4)
C5 C6 C1 117.9(4)
O2 C8 O1 123.1(3)
O2 C8 C9 118.7(3)
O1 C8 C9 118.1(3)
N2 C7 C12 114.0(4)
C6 N2 C7 126.9(4)
C1 C2 C3 120.6(4)
C3 C4 C5 119.8(4)
C4 C3 C2 120.6(4)
C4 C3 N1 120.7(4)
C2 C3 N1 118.6(4)
C2 C1 C6 120.7(4)
C10 C9 C8 117.6(4)
C9 C10 C11 117.2(4)

loop_
_geom_bond_atom_site_label_1
_geom_bond_atom_site_label_2
_geom_bond_distance
C12 C7 1.490(6)
C12 N3 1.491(5)
O2 C8 1.246(5)
O1 C8 1.262(4)
N1 O3 1.216(5)
N1 O4 1.224(5)
N1 C3 1.462(6)
C5 C4 1.384(6)
C5 C6 1.385(5)
C6 N2 1.367(5)
C6 C1 1.397(6)
C8 C9 1.500(5)
C7 N2 1.439(5)
C2 C1 1.351(6)
C2 C3 1.361(6)
C4 C3 1.356(6)
C9 C10 1.470(6)
C11 C10 1.501(7)
